data_4127136
loop_
_publ_author_name
'Huo, Xiaohong'
'Zhang, Jiacheng'
'Fu, Jingke'
'He, Rui'
'Zhang, Wanbin'

_publ_section_title
;
 Ir/Cu Dual Catalysis: Enantio- and Diastereodivergent Access to
 \a,\a-Disubstituted \a-Amino Acids Bearing Vicinal Stereocenters.
;
_journal_name_full 'Journal of the American Chemical Society'
_journal_paper_doi 10.1021/jacs.8b00187
_journal_year 2018
_chemical_absolute_configuration ad
_chemical_formula_moiety 'C20 H20 N2 O5'
_chemical_formula_sum 'C20 H20 N2 O5'
_chemical_formula_weight 368.38
_space_group_crystal_system monoclinic
_space_group_IT_number 4
_space_group_name_Hall 'P 2yb'
_space_group_name_H-M_alt 'P 1 21 1'
_symmetry_space_group_name_Hall 'P 2yb'
_symmetry_space_group_name_H-M 'P 1 21 1'
_atom_sites_solution_hydrogens geom
_audit_creation_method SHELXL-2014/7
_cell_angle_alpha 90
_cell_angle_beta 92.015(3)
_cell_angle_gamma 90
_cell_formula_units_Z 2
_cell_length_a 7.3510(4)
_cell_length_b 6.8049(4)
_cell_length_c 18.1326(11)
_cell_measurement_reflns_used 6787
_cell_measurement_temperature 173(2)
_cell_measurement_theta_max 68.22
_cell_measurement_theta_min 2.44
_cell_volume 906.48(9)
_computing_structure_refinement 'SHELXL-2014/7 (Sheldrick, 2014)'
_diffrn_ambient_temperature 173(2)
_diffrn_measured_fraction_theta_full 0.986
_diffrn_measured_fraction_theta_max 0.983
_diffrn_measurement_device_type 'Bruker APEX-II CCD'
_diffrn_measurement_method '\f and \w scans'
_diffrn_radiation_type CuK\a
_diffrn_radiation_wavelength 1.54178
_diffrn_reflns_av_R_equivalents 0.0535
_diffrn_reflns_av_unetI/netI 0.0498
_diffrn_reflns_Laue_measured_fraction_full 0.986
_diffrn_reflns_Laue_measured_fraction_max 0.983
_diffrn_reflns_limit_h_max 8
_diffrn_reflns_limit_h_min -8
_diffrn_reflns_limit_k_max 8
_diffrn_reflns_limit_k_min -8
_diffrn_reflns_limit_l_max 21
_diffrn_reflns_limit_l_min -21
_diffrn_reflns_number 8908
_diffrn_reflns_point_group_measured_fraction_full 0.989
_diffrn_reflns_point_group_measured_fraction_max 0.986
_diffrn_reflns_theta_full 67.679
_diffrn_reflns_theta_max 68.433
_diffrn_reflns_theta_min 4.881
_exptl_absorpt_coefficient_mu 0.811
_exptl_crystal_colour colorless
_exptl_crystal_density_diffrn 1.350
_exptl_crystal_description block
_exptl_crystal_F_000 388
_exptl_crystal_size_max 0.220
_exptl_crystal_size_mid 0.200
_exptl_crystal_size_min 0.190
_exptl_transmission_factor_max 0.7531
_exptl_transmission_factor_min 0.6255
_refine_diff_density_max 0.840
_refine_diff_density_min -0.600
_refine_diff_density_rms 0.150
_refine_ls_abs_structure_details
;
 Refined as an inversion twin.
;
_refine_ls_abs_structure_Flack 0.0(12)
_refine_ls_extinction_method none
_refine_ls_goodness_of_fit_ref 1.093
_refine_ls_hydrogen_treatment constr
_refine_ls_matrix_type full
_refine_ls_number_parameters 247
_refine_ls_number_reflns 3221
_refine_ls_number_restraints 1
_refine_ls_restrained_S_all 1.093
_refine_ls_R_factor_all 0.1214
_refine_ls_R_factor_gt 0.1194
_refine_ls_shift/su_max 0.000
_refine_ls_shift/su_mean 0.000
_refine_ls_structure_factor_coef Fsqd
_refine_ls_weighting_details 'w=1/[\s^2^(Fo^2^)+(0.1091P)^2^+10.3334P] where P=(Fo^2^+2Fc^2^)/3'
_refine_ls_weighting_scheme calc
_refine_ls_wR_factor_gt 0.3381
_refine_ls_wR_factor_ref 0.3390
_reflns_Friedel_coverage 0.839
_reflns_Friedel_fraction_full 0.992
_reflns_Friedel_fraction_max 0.989
_reflns_number_gt 3097
_reflns_number_total 3221
_reflns_threshold_expression 'I > 2\s(I)'
_cod_data_source_file ja8b00187_si_003.cif
_cod_data_source_block t_a
_cod_database_code 4127136
_shelx_shelxl_version_number 2014/7
_shelx_space_group_comment
;
The symmetry employed for this shelxl refinement is uniquely defined
by the following loop, which should always be used as a source of
symmetry information in preference to the above space-group names.
They are only intended as comments.
;
_shelx_estimated_absorpt_t_min 0.842
_shelx_estimated_absorpt_t_max 0.861

loop_
_space_group_symop_operation_xyz
'x, y, z'
'-x, y+1/2, -z'

loop_
_atom_site_label
_atom_site_type_symbol
_atom_site_fract_x
_atom_site_fract_y
_atom_site_fract_z
_atom_site_U_iso_or_equiv
_atom_site_adp_type
_atom_site_occupancy
_atom_site_site_symmetry_order
_atom_site_calc_flag
_atom_site_refinement_flags_posn
_atom_site_refinement_flags_adp
O1 O 0.4773(12) 0.1971(13) 0.2206(5) 0.029(2) Uani 1 1 d . .
C1 C 0.4300(19) 0.640(2) 0.1135(7) 0.031(3) Uani 1 1 d . .
N1 N 0.6314(14) 0.5139(15) 0.3045(5) 0.024(2) Uani 1 1 d . .
H1 H 0.7416 0.5536 0.2942 0.029 Uiso 1 1 calc R U
N2 N 1.1569(16) 0.4087(17) 0.5976(5) 0.030(2) Uani 1 1 d . .
O2 O 0.2144(10) 0.3531(12) 0.2348(4) 0.0229(18) Uani 1 1 d . .
C2 C 0.3516(18) 0.817(2) 0.0935(7) 0.030(3) Uani 1 1 d . .
H2 H 0.3777 0.9316 0.1220 0.036 Uiso 1 1 calc R U
O3 O 0.4536(12) 0.3434(17) 0.3824(5) 0.039(2) Uani 1 1 d . .
C3 C 0.2332(18) 0.829(3) 0.0310(7) 0.038(3) Uani 1 1 d . .
H3 H 0.1832 0.9526 0.0160 0.045 Uiso 1 1 calc R U
O5 O 1.1035(15) 0.3836(17) 0.6611(5) 0.046(3) Uani 1 1 d . .
C5 C 0.2646(19) 0.483(2) 0.0110(7) 0.037(3) Uani 1 1 d . .
H5 H 0.2355 0.3698 -0.0176 0.045 Uiso 1 1 calc R U
O4 O 1.3184(13) 0.4173(17) 0.5840(6) 0.043(3) Uani 1 1 d . .
C4 C 0.1905(18) 0.663(3) -0.0081(8) 0.042(4) Uani 1 1 d . .
H4 H 0.1079 0.6716 -0.0495 0.050 Uiso 1 1 calc R U
C8 C 0.7366(15) 0.536(2) 0.1590(6) 0.025(3) Uani 1 1 d . .
H8 H 0.7311 0.3998 0.1478 0.030 Uiso 1 1 calc R U
C7 C 0.5647(15) 0.630(2) 0.1791(7) 0.025(3) Uani 1 1 d . .
H7 H 0.5970 0.7696 0.1908 0.031 Uiso 1 1 calc R U
C6 C 0.3823(18) 0.470(2) 0.0726(7) 0.029(3) Uani 1 1 d . .
H6 H 0.4308 0.3458 0.0871 0.034 Uiso 1 1 calc R U
C9 C 0.8923(16) 0.618(3) 0.1548(8) 0.036(3) Uani 1 1 d . .
H9A H 0.9055 0.7545 0.1654 0.043 Uiso 1 1 calc R U
H9B H 0.9948 0.5433 0.1412 0.043 Uiso 1 1 calc R U
C10 C 0.4805(17) 0.545(2) 0.2526(7) 0.027(3) Uani 1 1 d . .
C11 C 0.3455(17) 0.694(2) 0.2808(7) 0.029(3) Uani 1 1 d . .
H11A H 0.2479 0.7147 0.2434 0.044 Uiso 1 1 calc R U
H11B H 0.4081 0.8186 0.2910 0.044 Uiso 1 1 calc R U
H11C H 0.2933 0.6445 0.3263 0.044 Uiso 1 1 calc R U
C12 C 0.3949(14) 0.3440(17) 0.2353(5) 0.015(2) Uani 1 1 d . .
C13 C 0.1171(19) 0.170(2) 0.2193(9) 0.038(3) Uani 1 1 d . .
H13A H 0.1351 0.1307 0.1681 0.057 Uiso 1 1 calc R U
H13B H -0.0130 0.1891 0.2269 0.057 Uiso 1 1 calc R U
H13C H 0.1641 0.0669 0.2526 0.057 Uiso 1 1 calc R U
C14 C 0.5993(17) 0.421(2) 0.3702(7) 0.030(3) Uani 1 1 d . .
C15 C 0.7486(16) 0.4249(18) 0.4269(6) 0.023(2) Uani 1 1 d . .
C16 C 0.704(2) 0.433(2) 0.5015(8) 0.043(4) Uani 1 1 d . .
H16 H 0.5806 0.4407 0.5146 0.051 Uiso 1 1 calc R U
C17 C 0.8390(15) 0.431(2) 0.5555(7) 0.026(3) Uani 1 1 d . .
H17 H 0.8078 0.4393 0.6058 0.031 Uiso 1 1 calc R U
C18 C 1.0145(16) 0.419(2) 0.5382(7) 0.025(2) Uani 1 1 d . .
C19 C 1.0756(16) 0.4144(19) 0.4656(7) 0.025(2) Uani 1 1 d . .
H19 H 1.2008 0.4113 0.4542 0.030 Uiso 1 1 calc R U
C20 C 0.9322(19) 0.415(2) 0.4107(7) 0.033(3) Uani 1 1 d . .
H20 H 0.9634 0.4090 0.3603 0.040 Uiso 1 1 calc R U

loop_
_atom_site_aniso_label
_atom_site_aniso_U_11
_atom_site_aniso_U_22
_atom_site_aniso_U_33
_atom_site_aniso_U_23
_atom_site_aniso_U_13
_atom_site_aniso_U_12
O1 0.031(5) 0.022(5) 0.035(5) -0.002(4) -0.002(4) -0.003(4)
C1 0.036(7) 0.035(7) 0.022(6) 0.011(5) -0.005(5) 0.000(6)
N1 0.026(5) 0.024(6) 0.023(5) 0.002(4) 0.001(4) -0.003(4)
N2 0.048(7) 0.024(6) 0.019(5) -0.002(4) -0.009(4) -0.003(5)
O2 0.020(4) 0.022(4) 0.026(4) 0.000(4) -0.007(3) -0.006(3)
C2 0.030(6) 0.037(8) 0.022(6) 0.001(6) 0.004(5) 0.009(6)
O3 0.032(5) 0.052(6) 0.033(5) 0.007(5) -0.006(4) -0.015(5)
C3 0.029(7) 0.056(10) 0.028(6) 0.023(7) -0.006(5) 0.002(7)
O5 0.065(7) 0.051(7) 0.021(4) -0.001(4) -0.004(4) 0.008(6)
C5 0.037(7) 0.051(9) 0.024(6) -0.005(6) 0.000(5) -0.014(7)
O4 0.034(5) 0.053(7) 0.040(5) 0.004(5) -0.003(4) -0.013(5)
C4 0.025(7) 0.069(11) 0.031(7) 0.009(8) -0.010(6) -0.022(7)
C8 0.018(6) 0.039(7) 0.018(5) -0.001(5) -0.005(4) -0.002(5)
C7 0.011(5) 0.037(7) 0.028(6) 0.004(5) -0.001(5) -0.006(5)
C6 0.031(6) 0.032(7) 0.022(6) 0.000(5) 0.001(5) -0.001(5)
C9 0.014(6) 0.062(10) 0.033(7) 0.007(7) 0.005(5) 0.003(6)
C10 0.021(6) 0.024(6) 0.034(7) 0.003(5) -0.007(5) 0.002(5)
C11 0.029(7) 0.028(7) 0.030(7) 0.000(6) -0.007(5) -0.006(6)
C12 0.015(5) 0.020(5) 0.009(4) 0.000(4) -0.001(4) -0.003(5)
C13 0.031(7) 0.028(7) 0.054(9) -0.003(7) -0.013(6) -0.010(6)
C14 0.033(7) 0.031(7) 0.024(6) -0.006(6) -0.006(5) -0.011(6)
C15 0.024(6) 0.017(5) 0.028(6) 0.005(5) 0.004(5) 0.003(5)
C16 0.063(10) 0.041(8) 0.024(7) 0.014(7) -0.009(6) -0.007(8)
C17 0.018(5) 0.027(6) 0.033(6) 0.000(6) 0.006(5) 0.002(5)
C18 0.024(6) 0.026(6) 0.025(6) 0.009(5) 0.004(5) 0.000(5)
C19 0.020(5) 0.024(6) 0.031(6) 0.005(5) 0.005(5) 0.007(5)
C20 0.042(7) 0.028(7) 0.030(6) -0.005(6) -0.008(5) -0.007(6)

loop_
_atom_type_symbol
_atom_type_description
_atom_type_scat_dispersion_real
_atom_type_scat_dispersion_imag
_atom_type_scat_source
C C 0.0181 0.0091 'International Tables Vol C Tables 4.2.6.8 and 6.1.1.4'
H H 0.0000 0.0000 'International Tables Vol C Tables 4.2.6.8 and 6.1.1.4'
N N 0.0311 0.0180 'International Tables Vol C Tables 4.2.6.8 and 6.1.1.4'
O O 0.0492 0.0322 'International Tables Vol C Tables 4.2.6.8 and 6.1.1.4'

loop_
_geom_angle_atom_site_label_1
_geom_angle_atom_site_label_2
_geom_angle_atom_site_label_3
_geom_angle
C2 C1 C6 119.0(12)
C2 C1 C7 119.9(13)
C6 C1 C7 121.0(12)
C14 N1 C10 118.7(10)
C14 N1 H1 120.7
C10 N1 H1 120.7
O4 N2 O5 122.4(11)
O4 N2 C18 121.2(10)
O5 N2 C18 116.3(11)
C12 O2 C13 116.4(10)
C1 C2 C3 120.3(14)
C1 C2 H2 119.9
C3 C2 H2 119.9
C4 C3 C2 119.6(14)
C4 C3 H3 120.2
C2 C3 H3 120.2
C4 C5 C6 119.3(14)
C4 C5 H5 120.3
C6 C5 H5 120.3
C3 C4 C5 121.6(12)
C3 C4 H4 119.2
C5 C4 H4 119.2
C9 C8 C7 127.0(14)
C9 C8 H8 116.5
C7 C8 H8 116.5
C8 C7 C1 111.4(11)
C8 C7 C10 114.2(11)
C1 C7 C10 114.1(9)
C8 C7 H7 105.4
C1 C7 H7 105.4
C10 C7 H7 105.4
C5 C6 C1 120.2(13)
C5 C6 H6 119.9
C1 C6 H6 119.9
C8 C9 H9A 120.0
C8 C9 H9B 120.0
H9A C9 H9B 120.0
N1 C10 C11 111.9(11)
N1 C10 C12 107.7(10)
C11 C10 C12 113.3(10)
N1 C10 C7 106.5(10)
C11 C10 C7 108.4(11)
C12 C10 C7 108.8(10)
C10 C11 H11A 109.5
C10 C11 H11B 109.5
H11A C11 H11B 109.5
C10 C11 H11C 109.5
H11A C11 H11C 109.5
H11B C11 H11C 109.5
O1 C12 O2 123.2(10)
O1 C12 C10 125.4(10)
O2 C12 C10 111.3(9)
O2 C13 H13A 109.5
O2 C13 H13B 109.5
H13A C13 H13B 109.5
O2 C13 H13C 109.5
H13A C13 H13C 109.5
H13B C13 H13C 109.5
O3 C14 N1 122.2(11)
O3 C14 C15 121.1(12)
N1 C14 C15 116.7(11)
C20 C15 C16 117.7(12)
C20 C15 C14 123.6(11)
C16 C15 C14 118.7(11)
C17 C16 C15 120.2(14)
C17 C16 H16 119.9
C15 C16 H16 119.9
C18 C17 C16 120.8(13)
C18 C17 H17 119.6
C16 C17 H17 119.6
C17 C18 C19 124.1(12)
C17 C18 N2 119.8(11)
C19 C18 N2 116.1(10)
C18 C19 C20 113.7(11)
C18 C19 H19 123.2
C20 C19 H19 123.2
C15 C20 C19 123.4(12)
C15 C20 H20 118.3
C19 C20 H20 118.3

loop_
_geom_bond_atom_site_label_1
_geom_bond_atom_site_label_2
_geom_bond_distance
O1 C12 1.204(14)
C1 C2 1.38(2)
C1 C6 1.41(2)
C1 C7 1.523(17)
N1 C14 1.377(16)
N1 C10 1.444(16)
N1 H1 0.8800
N2 O4 1.222(14)
N2 O5 1.241(14)
N2 C18 1.477(15)
O2 C12 1.328(12)
O2 C13 1.459(15)
C2 C3 1.408(17)
C2 H2 0.9500
O3 C14 1.222(15)
C3 C4 1.37(2)
C3 H3 0.9500
C5 C4 1.38(2)
C5 C6 1.392(19)
C5 H5 0.9500
C4 H4 0.9500
C8 C9 1.279(18)
C8 C7 1.473(17)
C8 H8 0.9500
C7 C10 1.597(18)
C7 H7 1.0000
C6 H6 0.9500
C9 H9A 0.9500
C9 H9B 0.9500
C10 C11 1.521(19)
C10 C12 1.531(17)
C11 H11A 0.9800
C11 H11B 0.9800
C11 H11C 0.9800
C13 H13A 0.9800
C13 H13B 0.9800
C13 H13C 0.9800
C14 C15 1.477(17)
C15 C20 1.393(18)
C15 C16 1.404(19)
C16 C17 1.366(19)
C16 H16 0.9500
C17 C18 1.341(16)
C17 H17 0.9500
C18 C19 1.407(16)
C19 C20 1.425(18)
C19 H19 0.9500
C20 H20 0.9500

loop_
_geom_torsion_atom_site_label_1
_geom_torsion_atom_site_label_2
_geom_torsion_atom_site_label_3
_geom_torsion_atom_site_label_4
_geom_torsion
C6 C1 C2 C3 -3(2)
C7 C1 C2 C3 177.2(11)
C1 C2 C3 C4 3(2)
C2 C3 C4 C5 -2(2)
C6 C5 C4 C3 1(2)
C9 C8 C7 C1 111.6(15)
C9 C8 C7 C10 -117.4(15)
C2 C1 C7 C8 -127.0(14)
C6 C1 C7 C8 53.4(17)
C2 C1 C7 C10 101.9(15)
C6 C1 C7 C10 -77.7(16)
C4 C5 C6 C1 -2(2)
C2 C1 C6 C5 3(2)
C7 C1 C6 C5 -177.4(12)
C14 N1 C10 C11 68.5(15)
C14 N1 C10 C12 -56.7(14)
C14 N1 C10 C7 -173.3(11)
C8 C7 C10 N1 40.6(14)
C1 C7 C10 N1 170.4(11)
C8 C7 C10 C11 161.2(11)
C1 C7 C10 C11 -69.1(14)
C8 C7 C10 C12 -75.3(12)
C1 C7 C10 C12 54.5(14)
C13 O2 C12 O1 3.5(15)
C13 O2 C12 C10 -179.7(10)
N1 C10 C12 O1 -46.6(16)
C11 C10 C12 O1 -170.9(11)
C7 C10 C12 O1 68.5(14)
N1 C10 C12 O2 136.6(10)
C11 C10 C12 O2 12.3(13)
C7 C10 C12 O2 -108.3(10)
C10 N1 C14 O3 9(2)
C10 N1 C14 C15 -169.2(11)
O3 C14 C15 C20 146.4(14)
N1 C14 C15 C20 -35.3(19)
O3 C14 C15 C16 -32(2)
N1 C14 C15 C16 146.4(13)
C20 C15 C16 C17 0(2)
C14 C15 C16 C17 178.1(13)
C15 C16 C17 C18 -1(2)
C16 C17 C18 C19 3(2)
C16 C17 C18 N2 -177.5(13)
O4 N2 C18 C17 -172.3(13)
O5 N2 C18 C17 10.4(18)
O4 N2 C18 C19 7.4(18)
O5 N2 C18 C19 -169.9(12)
C17 C18 C19 C20 -3(2)
N2 C18 C19 C20 177.3(11)
C16 C15 C20 C19 0(2)
C14 C15 C20 C19 -178.5(12)
C18 C19 C20 C15 2(2)
